data_4061609
_journal_name_full Organometallics
_journal_year 2005
_chemical_formula_sum 'C21 H20 B P'
_chemical_formula_weight 314.15
_space_group_IT_number 19
_symmetry_cell_setting orthorhombic
_symmetry_space_group_name_Hall 'P 2ac 2ab'
_symmetry_space_group_name_H-M 'P 21 21 21'
_cell_angle_alpha 90.00
_cell_angle_beta 90.00
_cell_angle_gamma 90.00
_cell_formula_units_Z 4
_cell_length_a 9.2794(17)
_cell_length_b 9.7226(18)
_cell_length_c 19.725(4)
_cell_measurement_temperature 298(2)
_cell_volume 1779.6(6)
_diffrn_ambient_temperature 298(2)
_exptl_crystal_density_diffrn 1.173
_cod_depositor_comments
;
The following automatic conversions were performed:
'_symmetry_cell_setting' value 'Orthorhombic' changed to 'orthorhombic'
according to '/home/saulius/struct/CIF-dictionaries/cif_core.dic'
dictionary named 'cif_core.dic' version 2.4.1 from 2010-06-29.

Automatic conversion script
Id: cif_fix_enum 1527 2010-12-29 10:47:43Z saulius 
;
_cod_database_code 4061609

loop_
_symmetry_equiv_pos_as_xyz
'x, y, z'
'-x+1/2, -y, z+1/2'
'-x, y+1/2, -z+1/2'
'x+1/2, -y+1/2, -z'

loop_
_atom_site_label
_atom_site_type_symbol
_atom_site_fract_x
_atom_site_fract_y
_atom_site_fract_z
_atom_site_U_iso_or_equiv
_atom_site_adp_type
_atom_site_occupancy
_atom_site_symmetry_multiplicity
_atom_site_calc_flag
_atom_site_refinement_flags
_atom_site_disorder_assembly
_atom_site_disorder_group
P1 P 0.71513(4) 0.80448(4) 0.081821(19) 0.05006(12) Uani 1 1 d . . .
C1 C 0.76591(15) 0.63243(15) 0.05547(7) 0.0459(3) Uani 1 1 d . . .
C2 C 0.83812(15) 0.54098(15) 0.10231(7) 0.0473(3) Uani 1 1 d . . .
C3 C 0.86315(18) 0.57805(17) 0.17011(8) 0.0569(4) Uani 1 1 d . . .
H3 H 0.8284 0.6617 0.1860 0.068 Uiso 1 1 calc R . .
C4 C 0.9375(2) 0.4938(2) 0.21327(9) 0.0684(5) Uani 1 1 d . . .
H4 H 0.9547 0.5206 0.2578 0.082 Uiso 1 1 calc R . .
C5 C 0.9873(3) 0.3672(2) 0.18969(11) 0.0793(6) Uani 1 1 d . . .
H5 H 1.0386 0.3097 0.2186 0.095 Uiso 1 1 calc R . .
C6 C 0.9616(2) 0.32739(19) 0.12507(10) 0.0716(5) Uani 1 1 d . . .
H6 H 0.9943 0.2419 0.1106 0.086 Uiso 1 1 calc R . .
C7 C 0.88689(16) 0.41155(15) 0.07939(9) 0.0541(3) Uani 1 1 d . . .
C8 C 0.86443(19) 0.37238(16) 0.00903(9) 0.0598(4) Uani 1 1 d . . .
C9 C 0.9169(3) 0.2485(2) -0.01847(13) 0.0908(7) Uani 1 1 d . . .
H9 H 0.9627 0.1850 0.0094 0.109 Uiso 1 1 calc R . .
C10 C 0.9006(4) 0.2213(2) -0.08614(15) 0.1070(9) Uani 1 1 d . . .
H10 H 0.9380 0.1401 -0.1037 0.128 Uiso 1 1 calc R . .
C11 C 0.8300(3) 0.3116(3) -0.12915(13) 0.0976(8) Uani 1 1 d . . .
H11 H 0.8192 0.2905 -0.1749 0.117 Uiso 1 1 calc R . .
C12 C 0.7762(2) 0.4322(2) -0.10369(10) 0.0741(5) Uani 1 1 d . . .
H12 H 0.7284 0.4933 -0.1321 0.089 Uiso 1 1 calc R . .
C13 C 0.79331(18) 0.46352(17) -0.03468(8) 0.0564(4) Uani 1 1 d . . .
C14 C 0.74442(15) 0.59353(18) -0.00964(8) 0.0527(3) Uani 1 1 d . . .
H14 H 0.6965 0.6530 -0.0389 0.063 Uiso 1 1 calc R . .
C15 C 0.56534(19) 0.77898(18) 0.13976(8) 0.0595(4) Uani 1 1 d . . .
C16 C 0.5498(3) 0.8645(3) 0.19527(10) 0.0848(6) Uani 1 1 d . . .
H16 H 0.6161 0.9341 0.2037 0.102 Uiso 1 1 calc R . .
C17 C 0.4328(4) 0.8441(4) 0.23824(12) 0.1149(11) Uani 1 1 d . . .
H17 H 0.4200 0.9019 0.2753 0.138 Uiso 1 1 calc R . .
C18 C 0.3370(3) 0.7409(4) 0.22668(15) 0.1126(11) Uani 1 1 d . . .
H18 H 0.2613 0.7273 0.2568 0.135 Uiso 1 1 calc R . .
C19 C 0.3504(3) 0.6572(3) 0.17162(14) 0.1040(8) Uani 1 1 d . . .
H19 H 0.2831 0.5882 0.1635 0.125 Uiso 1 1 calc R . .
C20 C 0.4657(2) 0.6763(2) 0.12788(11) 0.0770(5) Uani 1 1 d . . .
H20 H 0.4760 0.6196 0.0903 0.092 Uiso 1 1 calc R . .
C21 C 0.6364(2) 0.8859(2) 0.00897(9) 0.0655(4) Uani 1 1 d . . .
H21A H 0.7092 0.8998 -0.0249 0.098 Uiso 1 1 calc R . .
H21B H 0.5964 0.9731 0.0219 0.098 Uiso 1 1 calc R . .
H21C H 0.5615 0.8283 -0.0090 0.098 Uiso 1 1 calc R . .
B1 B 0.8726(3) 0.9197(3) 0.11174(16) 0.0825(7) Uani 1 1 d D . .
H22 H 0.935(3) 0.870(3) 0.1513(11) 0.119(10) Uiso 1 1 d D . .
H23 H 0.933(3) 0.928(3) 0.0627(13) 0.156(13) Uiso 1 1 d D . .
H24 H 0.823(3) 1.016(2) 0.1262(12) 0.112(9) Uiso 1 1 d D . .

loop_
_atom_site_aniso_label
_atom_site_aniso_U_11
_atom_site_aniso_U_22
_atom_site_aniso_U_33
_atom_site_aniso_U_23
_atom_site_aniso_U_13
_atom_site_aniso_U_12
P1 0.04660(19) 0.04394(19) 0.0596(2) 0.00268(16) -0.00440(17) 0.00585(15)
C1 0.0388(6) 0.0437(6) 0.0552(7) 0.0001(6) 0.0013(5) 0.0014(5)
C2 0.0411(6) 0.0450(7) 0.0557(7) 0.0067(6) 0.0052(6) -0.0008(6)
C3 0.0589(9) 0.0545(8) 0.0571(8) 0.0042(7) 0.0015(7) 0.0057(7)
C4 0.0707(11) 0.0734(11) 0.0609(9) 0.0152(8) -0.0033(8) 0.0075(9)
C5 0.0840(13) 0.0685(11) 0.0854(13) 0.0317(10) -0.0023(11) 0.0179(10)
C6 0.0784(11) 0.0477(9) 0.0886(12) 0.0163(8) 0.0088(10) 0.0121(8)
C7 0.0517(7) 0.0412(6) 0.0695(9) 0.0077(7) 0.0100(7) -0.0025(6)
C8 0.0596(9) 0.0434(8) 0.0765(10) -0.0032(7) 0.0140(8) -0.0105(7)
C9 0.120(2) 0.0498(9) 0.1027(16) -0.0107(11) 0.0197(15) 0.0021(12)
C10 0.148(3) 0.0637(12) 0.1096(18) -0.0317(13) 0.0271(19) -0.0023(14)
C11 0.1145(18) 0.0920(17) 0.0863(13) -0.0372(14) 0.0074(14) -0.0146(15)
C12 0.0689(10) 0.0843(12) 0.0691(9) -0.0195(9) 0.0014(9) -0.0089(11)
C13 0.0458(7) 0.0583(8) 0.0652(8) -0.0088(7) 0.0041(7) -0.0109(7)
C14 0.0408(7) 0.0582(8) 0.0592(8) -0.0008(7) -0.0038(6) -0.0007(6)
C15 0.0604(9) 0.0606(9) 0.0577(8) 0.0068(7) 0.0047(7) 0.0192(8)
C16 0.0928(14) 0.0931(14) 0.0684(10) -0.0148(10) -0.0017(10) 0.0322(13)
C17 0.129(2) 0.150(3) 0.0654(12) -0.0090(15) 0.0171(14) 0.068(2)
C18 0.1004(18) 0.148(3) 0.0892(16) 0.0324(18) 0.0425(15) 0.0427(19)
C19 0.0849(16) 0.1067(18) 0.1203(19) 0.0259(17) 0.0427(15) 0.0101(14)
C20 0.0736(12) 0.0715(12) 0.0860(12) 0.0028(10) 0.0257(10) 0.0022(10)
C21 0.0587(9) 0.0668(11) 0.0710(10) 0.0182(8) -0.0013(8) 0.0167(8)
B1 0.0829(15) 0.0551(11) 0.1094(19) -0.0018(12) -0.0249(14) -0.0128(11)

loop_
_geom_bond_atom_site_label_1
_geom_bond_atom_site_label_2
_geom_bond_distance
_geom_bond_site_symmetry_2
_geom_bond_publ_flag
P1 C21 1.7958(17) . ?
P1 C1 1.8139(15) . ?
P1 C15 1.8164(17) . ?
P1 B1 1.934(2) . ?
C1 C14 1.354(2) . ?
C1 C2 1.447(2) . ?
C2 C3 1.404(2) . ?
C2 C7 1.412(2) . ?
C3 C4 1.368(2) . ?
C3 H3 0.9300 . ?
C4 C5 1.394(3) . ?
C4 H4 0.9300 . ?
C5 C6 1.353(3) . ?
C5 H5 0.9300 . ?
C6 C7 1.401(2) . ?
C6 H6 0.9300 . ?
C7 C8 1.454(3) . ?
C8 C13 1.401(3) . ?
C8 C9 1.408(3) . ?
C9 C10 1.369(4) . ?
C9 H9 0.9300 . ?
C10 C11 1.386(4) . ?
C10 H10 0.9300 . ?
C11 C12 1.369(3) . ?
C11 H11 0.9300 . ?
C12 C13 1.404(2) . ?
C12 H12 0.9300 . ?
C13 C14 1.431(2) . ?
C14 H14 0.9300 . ?
C15 C20 1.380(3) . ?
C15 C16 1.382(3) . ?
C16 C17 1.391(4) . ?
C16 H16 0.9300 . ?
C17 C18 1.360(5) . ?
C17 H17 0.9300 . ?
C18 C19 1.363(4) . ?
C18 H18 0.9300 . ?
C19 C20 1.387(3) . ?
C19 H19 0.9300 . ?
C20 H20 0.9300 . ?
C21 H21A 0.9600 . ?
C21 H21B 0.9600 . ?
C21 H21C 0.9600 . ?
B1 H22 1.08(2) . ?
B1 H23 1.12(2) . ?
B1 H24 1.08(2) . ?
